data_7201676
loop_
_publ_author_name
'Kalf, Irmgard'
'Wang, Ruimin'
'Englert, Ulli'

_publ_section_title
;
 A robust conglomerate structure type in salts of cationic
 organopalladium complexes and non-coordinating anions
;
_journal_issue 1
_journal_name_full CrystEngComm
_journal_page_first 39
_journal_paper_doi 10.1039/b712641g
_journal_volume 10
_journal_year 2008
_chemical_absolute_configuration ad
_chemical_formula_moiety 'C15 H28 N3 Pd, B F4'
_chemical_formula_sum 'C15 H28 B F4 N3 Pd'
_chemical_formula_weight 443.61
_chemical_name_systematic
;
?
;
_space_group_IT_number 19
_symmetry_cell_setting orthorhombic
_symmetry_space_group_name_Hall 'P 2ac 2ab'
_symmetry_space_group_name_H-M 'P 21 21 21'
_atom_sites_solution_hydrogens geom
_atom_sites_solution_primary direct
_atom_sites_solution_secondary difmap
_audit_creation_method SHELXL-97
_cell_angle_alpha 90.00
_cell_angle_beta 90.00
_cell_angle_gamma 90.00
_cell_formula_units_Z 4
_cell_length_a 10.824(3)
_cell_length_b 12.230(3)
_cell_length_c 14.106(3)
_cell_measurement_reflns_used 25
_cell_measurement_temperature 278(2)
_cell_measurement_theta_max 16.0
_cell_measurement_theta_min 9.5
_cell_volume 1867.3(8)
_computing_structure_refinement 'SHELXL-97 (Sheldrick, 1997)'
_computing_structure_solution 'SHELXS-97 (Sheldrick, 1990)'
_diffrn_ambient_temperature 278(2)
_diffrn_measured_fraction_theta_full .996
_diffrn_measured_fraction_theta_max .996
_diffrn_measurement_device_type Enraf_Nonius_CAD4
_diffrn_measurement_method \q/2\q
_diffrn_radiation_monochromator graphite
_diffrn_radiation_source 'fine-focus sealed tube'
_diffrn_radiation_type MoK\a
_diffrn_radiation_wavelength 0.71073
_diffrn_reflns_av_R_equivalents 0.0705
_diffrn_reflns_av_sigmaI/netI 0.0881
_diffrn_reflns_limit_h_max 12
_diffrn_reflns_limit_h_min -14
_diffrn_reflns_limit_k_max 10
_diffrn_reflns_limit_k_min -16
_diffrn_reflns_limit_l_max 18
_diffrn_reflns_limit_l_min -18
_diffrn_reflns_number 13053
_diffrn_reflns_theta_full 28.03
_diffrn_reflns_theta_max 28.03
_diffrn_reflns_theta_min 2.20
_diffrn_standards_decay_% 0.00
_diffrn_standards_interval_time 120
_diffrn_standards_number 3
_exptl_absorpt_coefficient_mu 1.033
_exptl_absorpt_correction_T_max 0.89
_exptl_absorpt_correction_T_min 0.76
_exptl_absorpt_correction_type empirical-psi
_exptl_crystal_colour colourless
_exptl_crystal_density_diffrn 1.578
_exptl_crystal_density_method 'not measured'
_exptl_crystal_description rod
_exptl_crystal_F_000 904
_exptl_crystal_size_max 0.28
_exptl_crystal_size_mid 0.12
_exptl_crystal_size_min 0.12
_refine_diff_density_max .661
_refine_diff_density_min -.543
_refine_diff_density_rms .098
_refine_ls_abs_structure_details 'Flack H D (1983), Acta Cryst. A39, 876-881'
_refine_ls_abs_structure_Flack -0.04(5)
_refine_ls_extinction_method none
_refine_ls_goodness_of_fit_ref 1.041
_refine_ls_hydrogen_treatment constr
_refine_ls_matrix_type full
_refine_ls_number_parameters 223
_refine_ls_number_reflns 4514
_refine_ls_number_restraints 0
_refine_ls_restrained_S_all 1.041
_refine_ls_R_factor_all 0.0829
_refine_ls_R_factor_gt 0.0493
_refine_ls_shift/su_max 0.001
_refine_ls_shift/su_mean 0.000
_refine_ls_structure_factor_coef Fsqd
_refine_ls_weighting_details 'calc w=1/[\s^2^(Fo^2^)+(0.0340P)^2^+0.0000P] where P=(Fo^2^+2Fc^2^)/3'
_refine_ls_weighting_scheme calc
_refine_ls_wR_factor_gt 0.0814
_refine_ls_wR_factor_ref 0.0873
_reflns_number_gt 3308
_reflns_number_total 4514
_reflns_threshold_expression >2sigma(I)
_cod_data_source_file b712641g.txt
_cod_data_source_block 1b
_cod_database_code 7201676

loop_
_symmetry_equiv_pos_as_xyz
'x, y, z'
'-x+1/2, -y, z+1/2'
'x+1/2, -y+1/2, -z'
'-x, y+1/2, -z+1/2'

loop_
_atom_site_label
_atom_site_type_symbol
_atom_site_fract_x
_atom_site_fract_y
_atom_site_fract_z
_atom_site_U_iso_or_equiv
_atom_site_adp_type
_atom_site_occupancy
_atom_site_symmetry_multiplicity
_atom_site_calc_flag
_atom_site_refinement_flags
_atom_site_disorder_assembly
_atom_site_disorder_group
Pd1 Pd 0.35568(4) 0.38131(3) 0.52812(3) 0.02869(10) Uani 1 1 d . . .
N1 N 0.2747(4) 0.3972(4) 0.6673(3) 0.0358(11) Uani 1 1 d . . .
N2 N 0.4079(4) 0.5444(4) 0.5487(3) 0.0386(12) Uani 1 1 d . . .
N3 N 0.2886(4) 0.2265(4) 0.5026(3) 0.0387(12) Uani 1 1 d . . .
H3A H 0.3472 0.1764 0.5152 0.046 Uiso 1 1 calc R . .
H3B H 0.2231 0.2131 0.5402 0.046 Uiso 1 1 calc R . .
C1 C 0.3189(6) 0.5018(5) 0.7061(4) 0.0481(18) Uani 1 1 d . . .
H1A H 0.3999 0.4922 0.7343 0.058 Uiso 1 1 calc R . .
H1B H 0.2628 0.5274 0.7549 0.058 Uiso 1 1 calc R . .
C2 C 0.3258(6) 0.5846(5) 0.6264(4) 0.0459(18) Uani 1 1 d . . .
H2A H 0.2436 0.5977 0.6015 0.055 Uiso 1 1 calc R . .
H2B H 0.3576 0.6533 0.6508 0.055 Uiso 1 1 calc R . .
C3 C 0.1376(6) 0.3973(5) 0.6577(4) 0.0508(15) Uani 1 1 d . . .
H3C H 0.1007 0.4127 0.7182 0.076 Uiso 1 1 calc R . .
H3D H 0.1104 0.3269 0.6360 0.076 Uiso 1 1 calc R . .
H3E H 0.1133 0.4522 0.6129 0.076 Uiso 1 1 calc R . .
C4 C 0.3101(6) 0.3072(5) 0.7327(4) 0.0493(18) Uani 1 1 d . . .
H4A H 0.3978 0.3089 0.7430 0.074 Uiso 1 1 calc R . .
H4B H 0.2874 0.2382 0.7052 0.074 Uiso 1 1 calc R . .
H4C H 0.2681 0.3163 0.7921 0.074 Uiso 1 1 calc R . .
C5 C 0.3811(6) 0.6157(5) 0.4659(5) 0.0639(19) Uani 1 1 d . . .
H5A H 0.3988 0.6903 0.4819 0.096 Uiso 1 1 calc R . .
H5B H 0.2956 0.6089 0.4489 0.096 Uiso 1 1 calc R . .
H5C H 0.4317 0.5938 0.4133 0.096 Uiso 1 1 calc R . .
C6 C 0.5383(6) 0.5575(6) 0.5761(5) 0.064(2) Uani 1 1 d . . .
H6A H 0.5901 0.5241 0.5291 0.096 Uiso 1 1 calc R . .
H6B H 0.5520 0.5230 0.6363 0.096 Uiso 1 1 calc R . .
H6C H 0.5576 0.6339 0.5808 0.096 Uiso 1 1 calc R . .
C7 C 0.2514(5) 0.2198(5) 0.4011(4) 0.0412(15) Uani 1 1 d . . .
H7 H 0.2480 0.1429 0.3818 0.049 Uiso 1 1 calc R . .
C8 C 0.3531(6) 0.2764(4) 0.3476(3) 0.0310(11) Uani 1 1 d . . .
C9 C 0.4197(5) 0.3578(4) 0.3955(3) 0.0318(13) Uani 1 1 d . . .
C10 C 0.5178(5) 0.4078(4) 0.3489(4) 0.0333(13) Uani 1 1 d . . .
H10 H 0.5670 0.4577 0.3812 0.040 Uiso 1 1 calc R . .
C11 C 0.5434(5) 0.3839(5) 0.2537(4) 0.0352(12) Uani 1 1 d . . .
C12 C 0.4717(6) 0.3094(5) 0.2071(4) 0.0380(14) Uani 1 1 d . . .
H12 H 0.4865 0.2956 0.1433 0.046 Uiso 1 1 calc R . .
C13 C 0.3769(5) 0.2537(5) 0.2529(4) 0.0387(14) Uani 1 1 d . . .
H13 H 0.3301 0.2019 0.2206 0.046 Uiso 1 1 calc R . .
C14 C 0.6473(7) 0.4455(5) 0.2040(4) 0.0512(16) Uani 1 1 d . . .
H14A H 0.6881 0.3976 0.1601 0.077 Uiso 1 1 calc R . .
H14B H 0.7057 0.4710 0.2502 0.077 Uiso 1 1 calc R . .
H14C H 0.6136 0.5069 0.1703 0.077 Uiso 1 1 calc R . .
C15 C 0.1278(6) 0.2708(6) 0.3869(4) 0.0589(18) Uani 1 1 d . . .
H15A H 0.1312 0.3464 0.4051 0.088 Uiso 1 1 calc R . .
H15B H 0.0678 0.2336 0.4252 0.088 Uiso 1 1 calc R . .
H15C H 0.1048 0.2654 0.3214 0.088 Uiso 1 1 calc R . .
F1 F -0.0015(9) 0.0969(9) 0.0524(5) 0.221(4) Uani 1 1 d . . .
F2 F 0.2024(7) 0.0822(9) 0.0567(5) 0.218(5) Uani 1 1 d . . .
F3 F 0.0921(6) 0.0925(10) 0.1788(5) 0.202(4) Uani 1 1 d . . .
F4 F 0.0846(9) -0.0377(6) 0.0927(11) 0.306(8) Uani 1 1 d . . .
B1 B 0.0959(9) 0.0578(9) 0.0940(7) 0.064(2) Uani 1 1 d . . .

loop_
_atom_site_aniso_label
_atom_site_aniso_U_11
_atom_site_aniso_U_22
_atom_site_aniso_U_33
_atom_site_aniso_U_23
_atom_site_aniso_U_13
_atom_site_aniso_U_12
Pd1 0.02917(16) 0.02881(17) 0.02811(16) 0.0005(2) 0.0044(2) -0.0010(2)
N1 0.037(2) 0.032(3) 0.038(2) 0.000(2) 0.008(2) 0.000(2)
N2 0.043(3) 0.032(2) 0.041(3) 0.004(2) 0.013(2) -0.005(2)
N3 0.044(3) 0.037(3) 0.036(3) 0.002(2) 0.013(2) -0.001(2)
C1 0.059(5) 0.054(4) 0.032(3) -0.010(3) 0.009(3) -0.003(3)
C2 0.064(5) 0.033(3) 0.041(3) -0.005(2) 0.017(3) -0.004(3)
C3 0.039(3) 0.061(4) 0.053(3) -0.002(3) 0.016(3) -0.002(4)
C4 0.053(4) 0.049(4) 0.046(4) 0.008(3) 0.011(3) 0.007(3)
C5 0.104(6) 0.037(3) 0.051(3) 0.002(4) 0.021(4) 0.002(4)
C6 0.059(5) 0.061(5) 0.073(5) -0.017(4) 0.002(4) -0.028(4)
C7 0.038(3) 0.046(4) 0.040(3) 0.001(3) 0.009(3) -0.009(3)
C8 0.030(3) 0.025(3) 0.037(3) -0.001(2) 0.006(3) -0.001(3)
C9 0.028(3) 0.038(4) 0.029(3) 0.003(2) 0.006(2) 0.006(3)
C10 0.035(3) 0.028(3) 0.037(3) 0.003(2) 0.005(2) 0.000(2)
C11 0.039(3) 0.026(3) 0.041(3) 0.012(3) 0.009(2) 0.011(3)
C12 0.044(3) 0.038(3) 0.032(3) -0.002(3) 0.005(3) 0.009(3)
C13 0.041(4) 0.037(3) 0.039(3) -0.004(2) -0.001(3) 0.004(3)
C14 0.047(4) 0.054(4) 0.053(4) 0.009(3) 0.024(4) -0.001(4)
C15 0.042(4) 0.083(5) 0.052(4) -0.002(4) 0.011(3) -0.008(4)
F1 0.185(7) 0.309(13) 0.169(8) 0.043(8) -0.024(6) 0.091(9)
F2 0.121(5) 0.379(15) 0.154(7) 0.037(8) 0.058(5) -0.046(8)
F3 0.122(6) 0.361(14) 0.124(5) -0.065(8) 0.015(4) 0.044(7)
F4 0.204(9) 0.065(4) 0.65(2) -0.109(9) 0.085(11) -0.006(5)
B1 0.073(6) 0.069(6) 0.050(5) 0.005(5) 0.020(5) 0.015(5)

loop_
_atom_type_symbol
_atom_type_description
_atom_type_scat_dispersion_real
_atom_type_scat_dispersion_imag
_atom_type_scat_source
C C .0033 .0016 'International Tables Vol C Tables 4.2.6.8 and 6.1.1.4'
H H .0000 .0000 'International Tables Vol C Tables 4.2.6.8 and 6.1.1.4'
B B .0013 .0007 'International Tables Vol C Tables 4.2.6.8 and 6.1.1.4'
F F .0171 .0103 'International Tables Vol C Tables 4.2.6.8 and 6.1.1.4'
N N .0061 .0033 'International Tables Vol C Tables 4.2.6.8 and 6.1.1.4'
Pd Pd -.9988 1.0072 'International Tables Vol C Tables 4.2.6.8 and 6.1.1.4'

loop_
_geom_angle_atom_site_label_1
_geom_angle_atom_site_label_2
_geom_angle_atom_site_label_3
_geom_angle
_geom_angle_site_symmetry_1
_geom_angle_site_symmetry_3
_geom_angle_publ_flag
C9 Pd1 N3 80.1(2) . . ?
C9 Pd1 N2 99.9(2) . . ?
N3 Pd1 N2 174.5(2) . . ?
C9 Pd1 N1 175.2(2) . . ?
N3 Pd1 N1 95.63(17) . . ?
N2 Pd1 N1 84.14(17) . . ?
C1 N1 C4 109.2(4) . . ?
C1 N1 C3 110.9(5) . . ?
C4 N1 C3 108.3(5) . . ?
C1 N1 Pd1 106.5(3) . . ?
C4 N1 Pd1 113.1(3) . . ?
C3 N1 Pd1 108.8(3) . . ?
C6 N2 C5 109.2(5) . . ?
C6 N2 C2 110.0(5) . . ?
C5 N2 C2 105.5(4) . . ?
C6 N2 Pd1 113.5(4) . . ?
C5 N2 Pd1 113.4(4) . . ?
C2 N2 Pd1 104.8(3) . . ?
C7 N3 Pd1 108.3(3) . . ?
C7 N3 H3A 110.0 . . ?
Pd1 N3 H3A 110.0 . . ?
C7 N3 H3B 110.0 . . ?
Pd1 N3 H3B 110.0 . . ?
H3A N3 H3B 108.4 . . ?
N1 C1 C2 108.7(5) . . ?
N1 C1 H1A 109.9 . . ?
C2 C1 H1A 109.9 . . ?
N1 C1 H1B 109.9 . . ?
C2 C1 H1B 109.9 . . ?
H1A C1 H1B 108.3 . . ?
N2 C2 C1 110.7(5) . . ?
N2 C2 H2A 109.5 . . ?
C1 C2 H2A 109.5 . . ?
N2 C2 H2B 109.5 . . ?
C1 C2 H2B 109.5 . . ?
H2A C2 H2B 108.1 . . ?
N1 C3 H3C 109.5 . . ?
N1 C3 H3D 109.5 . . ?
H3C C3 H3D 109.5 . . ?
N1 C3 H3E 109.5 . . ?
H3C C3 H3E 109.5 . . ?
H3D C3 H3E 109.5 . . ?
N1 C4 H4A 109.5 . . ?
N1 C4 H4B 109.5 . . ?
H4A C4 H4B 109.5 . . ?
N1 C4 H4C 109.5 . . ?
H4A C4 H4C 109.5 . . ?
H4B C4 H4C 109.5 . . ?
N2 C5 H5A 109.5 . . ?
N2 C5 H5B 109.5 . . ?
H5A C5 H5B 109.5 . . ?
N2 C5 H5C 109.5 . . ?
H5A C5 H5C 109.5 . . ?
H5B C5 H5C 109.5 . . ?
N2 C6 H6A 109.5 . . ?
N2 C6 H6B 109.5 . . ?
H6A C6 H6B 109.5 . . ?
N2 C6 H6C 109.5 . . ?
H6A C6 H6C 109.5 . . ?
H6B C6 H6C 109.5 . . ?
N3 C7 C15 110.4(5) . . ?
N3 C7 C8 105.0(4) . . ?
C15 C7 C8 113.4(5) . . ?
N3 C7 H7 109.3 . . ?
C15 C7 H7 109.3 . . ?
C8 C7 H7 109.3 . . ?
C13 C8 C9 120.7(5) . . ?
C13 C8 C7 121.8(5) . . ?
C9 C8 C7 117.4(5) . . ?
C10 C9 C8 118.5(5) . . ?
C10 C9 Pd1 129.7(4) . . ?
C8 C9 Pd1 111.8(4) . . ?
C9 C10 C11 120.8(5) . . ?
C9 C10 H10 119.6 . . ?
C11 C10 H10 119.6 . . ?
C12 C11 C10 119.2(5) . . ?
C12 C11 C14 121.9(5) . . ?
C10 C11 C14 118.9(5) . . ?
C11 C12 C13 121.5(5) . . ?
C11 C12 H12 119.2 . . ?
C13 C12 H12 119.2 . . ?
C8 C13 C12 119.0(5) . . ?
C8 C13 H13 120.5 . . ?
C12 C13 H13 120.5 . . ?
C11 C14 H14A 109.5 . . ?
C11 C14 H14B 109.5 . . ?
H14A C14 H14B 109.5 . . ?
C11 C14 H14C 109.5 . . ?
H14A C14 H14C 109.5 . . ?
H14B C14 H14C 109.5 . . ?
C7 C15 H15A 109.5 . . ?
C7 C15 H15B 109.5 . . ?
H15A C15 H15B 109.5 . . ?
C7 C15 H15C 109.5 . . ?
H15A C15 H15C 109.5 . . ?
H15B C15 H15C 109.5 . . ?
F4 B1 F3 110.1(12) . . ?
F4 B1 F1 105.9(12) . . ?
F3 B1 F1 106.1(9) . . ?
F4 B1 F2 108.3(10) . . ?
F3 B1 F2 109.4(10) . . ?
F1 B1 F2 116.9(9) . . ?

loop_
_geom_bond_atom_site_label_1
_geom_bond_atom_site_label_2
_geom_bond_distance
_geom_bond_site_symmetry_2
_geom_bond_publ_flag
Pd1 C9 2.015(5) . ?
Pd1 N3 2.059(5) . ?
Pd1 N2 2.093(4) . ?
Pd1 N1 2.159(4) . ?
N1 C1 1.472(7) . ?
N1 C4 1.486(7) . ?
N1 C3 1.490(7) . ?
N2 C6 1.472(8) . ?
N2 C5 1.486(7) . ?
N2 C2 1.494(7) . ?
N3 C7 1.489(7) . ?
N3 H3A 0.9000 . ?
N3 H3B 0.9000 . ?
C1 C2 1.515(8) . ?
C1 H1A 0.9700 . ?
C1 H1B 0.9700 . ?
C2 H2A 0.9700 . ?
C2 H2B 0.9700 . ?
C3 H3C 0.9600 . ?
C3 H3D 0.9600 . ?
C3 H3E 0.9600 . ?
C4 H4A 0.9600 . ?
C4 H4B 0.9600 . ?
C4 H4C 0.9600 . ?
C5 H5A 0.9600 . ?
C5 H5B 0.9600 . ?
C5 H5C 0.9600 . ?
C6 H6A 0.9600 . ?
C6 H6B 0.9600 . ?
C6 H6C 0.9600 . ?
C7 C15 1.490(9) . ?
C7 C8 1.504(8) . ?
C7 H7 0.9800 . ?
C8 C13 1.389(7) . ?
C8 C9 1.402(8) . ?
C9 C10 1.391(7) . ?
C10 C11 1.402(7) . ?
C10 H10 0.9300 . ?
C11 C12 1.366(8) . ?
C11 C14 1.524(8) . ?
C12 C13 1.391(8) . ?
C12 H12 0.9300 . ?
C13 H13 0.9300 . ?
C14 H14A 0.9600 . ?
C14 H14B 0.9600 . ?
C14 H14C 0.9600 . ?
C15 H15A 0.9600 . ?
C15 H15B 0.9600 . ?
C15 H15C 0.9600 . ?
F1 B1 1.298(11) . ?
F2 B1 1.302(10) . ?
F3 B1 1.270(10) . ?
F4 B1 1.175(12) . ?

loop_
_geom_torsion_atom_site_label_1
_geom_torsion_atom_site_label_2
_geom_torsion_atom_site_label_3
_geom_torsion_atom_site_label_4
_geom_torsion
_geom_torsion_site_symmetry_1
_geom_torsion_site_symmetry_2
_geom_torsion_site_symmetry_3
_geom_torsion_site_symmetry_4
_geom_torsion_publ_flag
C9 Pd1 N1 C1 -158(2) . . . . ?
N3 Pd1 N1 C1 175.4(4) . . . . ?
N2 Pd1 N1 C1 -10.2(4) . . . . ?
C9 Pd1 N1 C4 82(2) . . . . ?
N3 Pd1 N1 C4 55.4(4) . . . . ?
N2 Pd1 N1 C4 -130.2(4) . . . . ?
C9 Pd1 N1 C3 -38(3) . . . . ?
N3 Pd1 N1 C3 -65.0(4) . . . . ?
N2 Pd1 N1 C3 109.4(4) . . . . ?
C9 Pd1 N2 C6 -81.1(4) . . . . ?
N3 Pd1 N2 C6 -170.7(18) . . . . ?
N1 Pd1 N2 C6 101.5(4) . . . . ?
C9 Pd1 N2 C5 44.3(4) . . . . ?
N3 Pd1 N2 C5 -45(2) . . . . ?
N1 Pd1 N2 C5 -133.1(4) . . . . ?
C9 Pd1 N2 C2 158.9(4) . . . . ?
N3 Pd1 N2 C2 69(2) . . . . ?
N1 Pd1 N2 C2 -18.5(4) . . . . ?
C9 Pd1 N3 C7 -36.4(4) . . . . ?
N2 Pd1 N3 C7 54(2) . . . . ?
N1 Pd1 N3 C7 141.4(4) . . . . ?
C4 N1 C1 C2 159.4(5) . . . . ?
C3 N1 C1 C2 -81.3(6) . . . . ?
Pd1 N1 C1 C2 36.9(5) . . . . ?
C6 N2 C2 C1 -77.2(6) . . . . ?
C5 N2 C2 C1 165.1(5) . . . . ?
Pd1 N2 C2 C1 45.2(5) . . . . ?
N1 C1 C2 N2 -57.2(6) . . . . ?
Pd1 N3 C7 C15 -80.0(5) . . . . ?
Pd1 N3 C7 C8 42.6(5) . . . . ?
N3 C7 C8 C13 155.8(5) . . . . ?
C15 C7 C8 C13 -83.5(7) . . . . ?
N3 C7 C8 C9 -27.4(7) . . . . ?
C15 C7 C8 C9 93.3(7) . . . . ?
C13 C8 C9 C10 -6.0(8) . . . . ?
C7 C8 C9 C10 177.1(5) . . . . ?
C13 C8 C9 Pd1 175.1(5) . . . . ?
C7 C8 C9 Pd1 -1.7(6) . . . . ?
N3 Pd1 C9 C10 -157.7(5) . . . . ?
N2 Pd1 C9 C10 27.9(5) . . . . ?
N1 Pd1 C9 C10 175(2) . . . . ?
N3 Pd1 C9 C8 21.0(4) . . . . ?
N2 Pd1 C9 C8 -153.4(4) . . . . ?
N1 Pd1 C9 C8 -6(3) . . . . ?
C8 C9 C10 C11 5.0(8) . . . . ?
Pd1 C9 C10 C11 -176.4(4) . . . . ?
C9 C10 C11 C12 -0.9(8) . . . . ?
C9 C10 C11 C14 176.6(5) . . . . ?
C10 C11 C12 C13 -2.5(8) . . . . ?
C14 C11 C12 C13 -179.9(6) . . . . ?
C9 C8 C13 C12 2.8(9) . . . . ?
C7 C8 C13 C12 179.5(5) . . . . ?
C11 C12 C13 C8 1.5(9) . . . . ?
